data_4340514
loop_
_publ_author_name
'Lin, Xinsong'
'Tabassum, Danisa'
'Rudyk, Brent W.'
'Mar, Arthur'

_publ_section_title
;
 Manganese-Substituted Rare-Earth Zinc Arsenides RE1-yMnxZn2-xAs2 (RE =
 Eu-Lu) and RE2-yMnxZn4-xAs4 (RE = La-Nd, Sm, Gd).
;
_journal_issue 16
_journal_name_full 'Inorganic chemistry'
_journal_page_first 8431
_journal_page_last 8441
_journal_paper_doi 10.1021/ic501053v
_journal_volume 53
_journal_year 2014
_chemical_formula_structural 'Ho0.53 Mn0.39 Zn1.61 As2'
_chemical_formula_sum 'As2 Ho0.53 Mn0.39 Zn1.61'
_chemical_formula_weight 363.93
_chemical_name_common 'holmium manganese zinc arsenide (0.5/0.4/1.6/2)'
_chemical_name_systematic 'holmium manganese zinc arsenide (0.5/0.4/1.6/2)'
_space_group_IT_number 164
_symmetry_cell_setting trigonal
_symmetry_space_group_name_Hall '-P 3 2"'
_symmetry_space_group_name_H-M 'P -3 m 1'
_atom_sites_solution_primary direct
_atom_sites_solution_secondary difmap
_audit_creation_method SHELXL-97
_cell_angle_alpha 90.00
_cell_angle_beta 90.00
_cell_angle_gamma 120.00
_cell_formula_units_Z 1
_cell_length_a 4.091(3)
_cell_length_b 4.091(3)
_cell_length_c 6.700(11)
_cell_measurement_reflns_used 277
_cell_measurement_temperature 296(2)
_cell_measurement_theta_max 20.33
_cell_measurement_theta_min 5.76
_cell_volume 97.11(19)
_computing_cell_refinement 'Bruker SAINT 7.68A (Bruker, 2009)'
_computing_data_collection 'Bruker SMART 5.054 (Bruker, 1999)'
_computing_data_reduction 'Bruker SAINT 7.68A'
_computing_molecular_graphics 'ATOMS 5.1 (Dowty, 1999)'
_computing_publication_material 'Bruker SHELXTL 6.12'
_computing_structure_refinement 'Bruker SHELXTL 6.12'
_computing_structure_solution 'Bruker SHELXTL 6.12'
_diffrn_ambient_temperature 296(2)
_diffrn_measured_fraction_theta_full 0.994
_diffrn_measured_fraction_theta_max 0.994
_diffrn_measurement_device_type 'Bruker PLATFORM/SMART APEX II CCD'
_diffrn_measurement_method '\w scans'
_diffrn_radiation_monochromator graphite
_diffrn_radiation_source 'fine-focus sealed tube'
_diffrn_radiation_type MoK\a
_diffrn_radiation_wavelength 0.71073
_diffrn_reflns_av_R_equivalents 0.0770
_diffrn_reflns_av_sigmaI/netI 0.0437
_diffrn_reflns_limit_h_max 6
_diffrn_reflns_limit_h_min -6
_diffrn_reflns_limit_k_max 6
_diffrn_reflns_limit_k_min -6
_diffrn_reflns_limit_l_max 10
_diffrn_reflns_limit_l_min -10
_diffrn_reflns_number 1350
_diffrn_reflns_theta_full 33.14
_diffrn_reflns_theta_max 33.14
_diffrn_reflns_theta_min 3.04
_exptl_absorpt_coefficient_mu 38.500
_exptl_absorpt_correction_T_max 0.5932
_exptl_absorpt_correction_T_min 0.4366
_exptl_absorpt_correction_type numerical
_exptl_absorpt_process_details 'Bruker SHELXTL 6.12 (Sheldrick, 2001)'
_exptl_crystal_colour black
_exptl_crystal_density_diffrn 6.223
_exptl_crystal_density_method 'not measured'
_exptl_crystal_description irregular
_exptl_crystal_F_000 160
_exptl_crystal_size_max 0.03
_exptl_crystal_size_mid 0.03
_exptl_crystal_size_min 0.02
_refine_diff_density_max 1.937
_refine_diff_density_min -1.051
_refine_diff_density_rms 0.307
_refine_ls_extinction_coef 0.026(7)
_refine_ls_extinction_expression Fc^*^=kFc[1+0.001xFc^2^\l^3^/sin(2\q)]^-1/4^
_refine_ls_extinction_method SHELXL
_refine_ls_goodness_of_fit_ref 1.094
_refine_ls_matrix_type full
_refine_ls_number_parameters 15
_refine_ls_number_reflns 175
_refine_ls_number_restraints 0
_refine_ls_restrained_S_all 1.094
_refine_ls_R_factor_all 0.0482
_refine_ls_R_factor_gt 0.0318
_refine_ls_shift/su_max 0.000
_refine_ls_shift/su_mean 0.000
_refine_ls_structure_factor_coef Fsqd
_refine_ls_weighting_details 'calc w=1/[\s^2^(Fo^2^)+(0.0356P)^2^+0.0000P] where P=(Fo^2^+2Fc^2^)/3'
_refine_ls_weighting_scheme calc
_refine_ls_wR_factor_gt 0.0675
_refine_ls_wR_factor_ref 0.0724
_reflns_number_gt 135
_reflns_number_total 175
_reflns_threshold_expression I>2\s(I)
_cod_data_source_file ic501053v_si_002.cif
_cod_data_source_block Ho(Mn,Zn)2As2
_cod_depositor_comments 'Adding full bibliography for 4340510--4340524.cif.'
_cod_original_cell_volume 97.1(2)
_cod_database_code 4340514

loop_
_symmetry_equiv_pos_as_xyz
'x, y, z'
'-y, x-y, z'
'-x+y, -x, z'
'y, x, -z'
'x-y, -y, -z'
'-x, -x+y, -z'
'-x, -y, -z'
'y, -x+y, -z'
'x-y, x, -z'
'-y, -x, z'
'-x+y, y, z'
'x, x-y, z'

loop_
_atom_site_label
_atom_site_type_symbol
_atom_site_fract_x
_atom_site_fract_y
_atom_site_fract_z
_atom_site_U_iso_or_equiv
_atom_site_adp_type
_atom_site_occupancy
_atom_site_symmetry_multiplicity
_atom_site_calc_flag
_atom_site_refinement_flags
Ho Ho 0.0000 0.0000 0.0000 0.0223(5) Uani 0.526(4) 12 d SP
Zn Zn 0.3333 0.6667 0.6269(3) 0.0258(6) Uani 0.806(6) 6 d SP
Mn Mn 0.3333 0.6667 0.818(3) 0.053(5) Uani 0.194(6) 6 d SP
As As 0.3333 0.6667 0.24212(17) 0.0181(4) Uani 1 6 d S

loop_
_atom_site_aniso_label
_atom_site_aniso_U_11
_atom_site_aniso_U_22
_atom_site_aniso_U_33
_atom_site_aniso_U_23
_atom_site_aniso_U_13
_atom_site_aniso_U_12
Ho 0.0240(6) 0.0240(6) 0.0187(8) 0.000 0.000 0.0120(3)
Zn 0.0209(7) 0.0209(7) 0.0356(13) 0.000 0.000 0.0105(3)
Mn 0.022(4) 0.022(4) 0.114(15) 0.000 0.000 0.0109(18)
As 0.0190(4) 0.0190(4) 0.0162(6) 0.000 0.000 0.0095(2)

loop_
_atom_type_symbol
_atom_type_description
_atom_type_scat_dispersion_real
_atom_type_scat_dispersion_imag
_atom_type_scat_source
Mn Mn 0.3368 0.7283 'International Tables Vol C Tables 4.2.6.8 and 6.1.1.4'
Zn Zn 0.2839 1.4301 'International Tables Vol C Tables 4.2.6.8 and 6.1.1.4'
As As 0.0499 2.0058 'International Tables Vol C Tables 4.2.6.8 and 6.1.1.4'
Ho Ho -0.2175 4.6783 'International Tables Vol C Tables 4.2.6.8 and 6.1.1.4'

loop_
_geom_angle_atom_site_label_1
_geom_angle_atom_site_label_2
_geom_angle_atom_site_label_3
_geom_angle
_geom_angle_site_symmetry_1
_geom_angle_site_symmetry_3
Mn Ho Mn 180.0(8) 7_666 1_444
Mn Ho Mn 100.6(5) 7_666 7_556
Mn Ho Mn 79.4(5) 1_444 7_556
Mn Ho Mn 79.4(5) 7_666 1_554
Mn Ho Mn 100.6(5) 1_444 1_554
Mn Ho Mn 180.0(8) 7_556 1_554
Mn Ho Mn 100.5(5) 7_666 7_566
Mn Ho Mn 79.5(5) 1_444 7_566
Mn Ho Mn 100.5(5) 7_556 7_566
Mn Ho Mn 79.5(5) 1_554 7_566
Mn Ho Mn 79.5(5) 7_666 1_544
Mn Ho Mn 100.5(5) 1_444 1_544
Mn Ho Mn 79.5(5) 7_556 1_544
Mn Ho Mn 100.5(5) 1_554 1_544
Mn Ho Mn 180.0(8) 7_566 1_544
Mn Ho As 51.23(16) 7_666 .
Mn Ho As 128.77(16) 1_444 .
Mn Ho As 118.2(4) 7_556 .
Mn Ho As 61.8(4) 1_554 .
Mn Ho As 51.23(16) 7_566 .
Mn Ho As 128.77(16) 1_544 .
Mn Ho As 128.77(16) 7_666 7
Mn Ho As 51.22(16) 1_444 7
Mn Ho As 61.8(4) 7_556 7
Mn Ho As 118.2(4) 1_554 7
Mn Ho As 128.77(16) 7_566 7
Mn Ho As 51.23(16) 1_544 7
As Ho As 180.0 . 7
Mn Ho As 61.8(4) 7_666 7_665
Mn Ho As 118.2(4) 1_444 7_665
Mn Ho As 128.77(16) 7_556 7_665
Mn Ho As 51.23(16) 1_554 7_665
Mn Ho As 128.77(16) 7_566 7_665
Mn Ho As 51.23(16) 1_544 7_665
As Ho As 88.89(7) . 7_665
As Ho As 91.11(7) 7 7_665
Mn Ho As 118.2(4) 7_666 1_445
Mn Ho As 61.8(4) 1_444 1_445
Mn Ho As 51.23(16) 7_556 1_445
Mn Ho As 128.77(16) 1_554 1_445
Mn Ho As 51.23(16) 7_566 1_445
Mn Ho As 128.77(16) 1_544 1_445
As Ho As 91.11(7) . 1_445
As Ho As 88.89(7) 7 1_445
As Ho As 180.00(4) 7_665 1_445
Mn Ho As 128.77(16) 7_666 7_565
Mn Ho As 51.23(16) 1_444 7_565
Mn Ho As 128.77(16) 7_556 7_565
Mn Ho As 51.23(16) 1_554 7_565
Mn Ho As 61.8(4) 7_566 7_565
Mn Ho As 118.2(4) 1_544 7_565
As Ho As 88.89(7) . 7_565
As Ho As 91.10(7) 7 7_565
As Ho As 91.10(7) 7_665 7_565
As Ho As 88.90(7) 1_445 7_565
Mn Ho As 51.23(16) 7_666 1_545
Mn Ho As 128.77(16) 1_444 1_545
Mn Ho As 51.23(16) 7_556 1_545
Mn Ho As 128.77(16) 1_554 1_545
Mn Ho As 118.2(4) 7_566 1_545
Mn Ho As 61.8(4) 1_544 1_545
As Ho As 91.11(7) . 1_545
As Ho As 88.90(7) 7 1_545
As Ho As 88.90(7) 7_665 1_545
As Ho As 91.10(7) 1_445 1_545
As Ho As 180.00(4) 7_565 1_545
Mn Zn As 69.62(6) . 7_666
Mn Zn As 69.62(6) . 7_676
As Zn As 108.55(7) 7_666 7_676
Mn Zn As 69.62(6) . 7_566
As Zn As 108.55(7) 7_666 7_566
As Zn As 108.54(7) 7_676 7_566
Mn Zn As 180.000(7) . .
As Zn As 110.38(6) 7_666 .
As Zn As 110.38(6) 7_676 .
As Zn As 110.38(6) 7_566 .
Mn Zn Zn 125.75(8) . 7_666
As Zn Zn 56.13(9) 7_666 7_666
As Zn Zn 125.72(3) 7_676 7_666
As Zn Zn 125.72(3) 7_566 7_666
As Zn Zn 54.25(8) . 7_666
Mn Zn Zn 125.75(9) . 7_566
As Zn Zn 125.72(3) 7_666 7_566
As Zn Zn 125.72(3) 7_676 7_566
As Zn Zn 56.13(9) 7_566 7_566
As Zn Zn 54.25(8) . 7_566
Zn Zn Zn 89.31(12) 7_666 7_566
Mn Zn Zn 125.75(8) . 7_676
As Zn Zn 125.72(3) 7_666 7_676
As Zn Zn 56.13(9) 7_676 7_676
As Zn Zn 125.72(3) 7_566 7_676
As Zn Zn 54.25(8) . 7_676
Zn Zn Zn 89.31(12) 7_666 7_676
Zn Zn Zn 89.31(12) 7_566 7_676
Mn Zn Ho 43.38(6) . 1_666
As Zn Ho 54.90(4) 7_666 1_666
As Zn Ho 54.90(4) 7_676 1_666
As Zn Ho 113.00(12) 7_566 1_666
As Zn Ho 136.62(6) . 1_666
Zn Zn Ho 98.39(9) 7_666 1_666
Zn Zn Ho 169.13(9) 7_566 1_666
Zn Zn Ho 98.39(9) 7_676 1_666
Mn Zn Ho 43.38(6) . 1_566
As Zn Ho 113.00(12) 7_666 1_566
As Zn Ho 54.90(4) 7_676 1_566
As Zn Ho 54.90(4) 7_566 1_566
As Zn Ho 136.62(6) . 1_566
Zn Zn Ho 169.13(9) 7_666 1_566
Zn Zn Ho 98.39(9) 7_566 1_566
Zn Zn Ho 98.39(9) 7_676 1_566
Ho Zn Ho 73.00(9) 1_666 1_566
Mn Zn Ho 43.38(6) . 1_556
As Zn Ho 54.90(4) 7_666 1_556
As Zn Ho 113.00(12) 7_676 1_556
As Zn Ho 54.90(4) 7_566 1_556
As Zn Ho 136.62(6) . 1_556
Zn Zn Ho 98.39(9) 7_666 1_556
Zn Zn Ho 98.39(9) 7_566 1_556
Zn Zn Ho 169.13(9) 7_676 1_556
Ho Zn Ho 73.00(9) 1_666 1_556
Ho Zn Ho 73.00(9) 1_566 1_556
Zn Mn As 80.4(5) . 7_666
Zn Mn As 80.4(5) . 7_566
As Mn As 117.3(3) 7_666 7_566
Zn Mn As 80.4(5) . 7_676
As Mn As 117.3(3) 7_666 7_676
As Mn As 117.3(3) 7_566 7_676
Zn Mn Ho 117.4(4) . 1_566
As Mn Ho 162.2(9) 7_666 1_566
As Mn Ho 68.83(12) 7_566 1_566
As Mn Ho 68.83(12) 7_676 1_566
Zn Mn Ho 117.4(4) . 1_666
As Mn Ho 68.83(12) 7_666 1_666
As Mn Ho 162.2(9) 7_566 1_666
As Mn Ho 68.83(12) 7_676 1_666
Ho Mn Ho 100.5(5) 1_566 1_666
Zn Mn Ho 117.4(4) . 1_556
As Mn Ho 68.83(12) 7_666 1_556
As Mn Ho 68.83(12) 7_566 1_556
As Mn Ho 162.2(9) 7_676 1_556
Ho Mn Ho 100.5(5) 1_566 1_556
Ho Mn Ho 100.5(5) 1_666 1_556
Zn Mn As 180.0 . 1_556
As Mn As 99.6(5) 7_666 1_556
As Mn As 99.6(5) 7_566 1_556
As Mn As 99.6(5) 7_676 1_556
Ho Mn As 62.6(4) 1_566 1_556
Ho Mn As 62.6(4) 1_666 1_556
Ho Mn As 62.6(4) 1_556 1_556
Mn As Mn 117.3(3) 7_666 7_566
Mn As Mn 117.3(3) 7_666 7_676
Mn As Mn 117.3(3) 7_566 7_676
Mn As Zn 30.0(5) 7_666 7_666
Mn As Zn 121.35(15) 7_566 7_666
Mn As Zn 121.35(15) 7_676 7_666
Mn As Zn 121.35(15) 7_666 7_676
Mn As Zn 121.35(15) 7_566 7_676
Mn As Zn 30.0(5) 7_676 7_676
Zn As Zn 108.55(7) 7_666 7_676
Mn As Zn 121.35(15) 7_666 7_566
Mn As Zn 30.0(5) 7_566 7_566
Mn As Zn 121.35(15) 7_676 7_566
Zn As Zn 108.55(7) 7_666 7_566
Zn As Zn 108.54(7) 7_676 7_566
Mn As Zn 99.6(5) 7_666 .
Mn As Zn 99.6(5) 7_566 .
Mn As Zn 99.6(5) 7_676 .
Zn As Zn 69.62(6) 7_666 .
Zn As Zn 69.62(6) 7_676 .
Zn As Zn 69.62(6) 7_566 .
Mn As Mn 80.4(5) 7_666 1_554
Mn As Mn 80.4(5) 7_566 1_554
Mn As Mn 80.4(5) 7_676 1_554
Zn As Mn 110.38(6) 7_666 1_554
Zn As Mn 110.38(6) 7_676 1_554
Zn As Mn 110.38(6) 7_566 1_554
Zn As Mn 180.000(1) . 1_554
Mn As Ho 135.9(5) 7_666 1_565
Mn As Ho 59.9(3) 7_566 1_565
Mn As Ho 59.9(3) 7_676 1_565
Zn As Ho 165.90(7) 7_666 1_565
Zn As Ho 79.09(6) 7_676 1_565
Zn As Ho 79.09(6) 7_566 1_565
Zn As Ho 124.48(5) . 1_565
Mn As Ho 55.52(5) 1_554 1_565
Mn As Ho 59.9(3) 7_666 .
Mn As Ho 59.9(3) 7_566 .
Mn As Ho 135.9(5) 7_676 .
Zn As Ho 79.09(6) 7_666 .
Zn As Ho 165.90(7) 7_676 .
Zn As Ho 79.09(6) 7_566 .
Zn As Ho 124.48(5) . .
Mn As Ho 55.52(5) 1_554 .
Ho As Ho 91.11(7) 1_565 .
Mn As Ho 59.9(3) 7_666 1_665
Mn As Ho 135.9(5) 7_566 1_665
Mn As Ho 59.9(3) 7_676 1_665
Zn As Ho 79.09(6) 7_666 1_665
Zn As Ho 79.09(6) 7_676 1_665
Zn As Ho 165.90(7) 7_566 1_665
Zn As Ho 124.48(5) . 1_665
Mn As Ho 55.52(5) 1_554 1_665
Ho As Ho 91.11(7) 1_565 1_665
Ho As Ho 91.11(7) . 1_665

loop_
_geom_bond_atom_site_label_1
_geom_bond_atom_site_label_2
_geom_bond_distance
_geom_bond_site_symmetry_2
Ho Mn 2.660(10) 7_666
Ho Mn 2.660(10) 1_444
Ho Mn 2.660(10) 7_556
Ho Mn 2.660(10) 1_554
Ho Mn 2.660(10) 7_566
Ho Mn 2.660(10) 1_544
Ho As 2.865(2) .
Ho As 2.865(2) 7
Ho As 2.865(2) 7_665
Ho As 2.865(2) 1_445
Ho As 2.865(2) 7_565
Ho As 2.865(2) 1_545
Zn Mn 1.28(2) .
Zn As 2.520(2) 7_666
Zn As 2.520(2) 7_676
Zn As 2.520(2) 7_566
Zn As 2.578(5) .
Zn Zn 2.910(3) 7_666
Zn Zn 2.910(3) 7_566
Zn Zn 2.910(3) 7_676
Zn Ho 3.439(4) 1_666
Zn Ho 3.439(4) 1_566
Zn Ho 3.439(4) 1_556
Mn As 2.396(4) 7_666
Mn As 2.396(4) 7_566
Mn As 2.396(4) 7_676
Mn Ho 2.660(10) 1_566
Mn Ho 2.660(10) 1_666
Mn Ho 2.660(10) 1_556
Mn As 2.84(2) 1_556
As Mn 2.396(4) 7_666
As Mn 2.396(4) 7_566
As Mn 2.396(4) 7_676
As Zn 2.520(2) 7_666
As Zn 2.520(2) 7_676
As Zn 2.520(2) 7_566
As Mn 2.84(2) 1_554
As Ho 2.865(2) 1_565
As Ho 2.865(2) 1_665
